data_1571051
loop_
_publ_author_name
'Kn&#xfc;pfer, Christian'
'Klerner, Lukas'
'Mai, Jonathan'
'Langer, Jens'
'Harder, Sjoerd'

_publ_section_title
;
 s-Block metal complexes of superbulky
 (<sup><i>t</i></sup>Bu<sub>3</sub>Si)<sub>2</sub>N<sup>-</sup>: a new
 weakly coordinating anion?
;
_journal_issue 12
_journal_name_full 'Chemical science'
_journal_page_first 4386
_journal_page_last 4395
_journal_paper_doi 10.1039/d3sc06896j
_journal_volume 15
_journal_year 2024
_chemical_formula_moiety 'C45 H78 Cs N Si2'
_chemical_formula_sum 'C45 H78 Cs N Si2'
_chemical_formula_weight 822.17
_space_group_crystal_system monoclinic
_space_group_IT_number 14
_space_group_name_Hall '-P 2ybc'
_space_group_name_H-M_alt 'P 1 21/c 1'
_atom_sites_solution_hydrogens geom
_atom_sites_solution_primary dual
_audit_creation_date 2023-12-14
_audit_creation_method
;
Olex2 1.5
(compiled 2023.08.24 svn.re1ec1418 for OlexSys, GUI svn.r6817)
;
_audit_update_record
;
2023-12-22 deposited with the CCDC.	2024-02-20 downloaded from the CCDC.
;
_cell_angle_alpha 90
_cell_angle_beta 113.967(2)
_cell_angle_gamma 90
_cell_formula_units_Z 4
_cell_length_a 20.2860(4)
_cell_length_b 14.13261(17)
_cell_length_c 17.3397(3)
_cell_measurement_reflns_used 39712
_cell_measurement_temperature 100.01(10)
_cell_measurement_theta_max 29.1880
_cell_measurement_theta_min 2.5060
_cell_volume 4542.57(15)
_computing_cell_refinement 'CrysAlisPro 1.171.40.67a (Rigaku OD, 2019)'
_computing_data_collection 'CrysAlisPro 1.171.40.67a (Rigaku OD, 2019)'
_computing_data_reduction 'CrysAlisPro 1.171.40.67a (Rigaku OD, 2019)'
_computing_molecular_graphics 'Olex2 1.5 (Dolomanov et al., 2009)'
_computing_publication_material 'Olex2 1.5 (Dolomanov et al., 2009)'
_computing_structure_refinement 'SHELXL 2019/2 (Sheldrick, 2015)'
_computing_structure_solution 'SHELXT  (Sheldrick, 2015)'
_diffrn_ambient_environment N~2~
_diffrn_ambient_temperature 100.01(10)
_diffrn_detector 'CCD plate'
_diffrn_detector_area_resol_mean 5.2903
_diffrn_detector_type AtlasS2
_diffrn_measured_fraction_theta_full 1.000
_diffrn_measured_fraction_theta_max 0.917
_diffrn_measurement_details
;
List of Runs (angles in degrees, time in seconds):

  # Type    Start    End  Width  t~exp~   \w     \q     \k     \f   Frames
#--------------------------------------------------------------------------
  1  \w    -15.00  30.00   1.00   12.00    --  -14.29 -99.00  90.00   45
  2  \w    -79.00 -33.00   1.00   12.00    --  -14.29 133.00 176.00   46
  3  \w   -105.00 -58.00   1.00   12.00    --  -14.29 178.00 -60.00   47
  4  \w    -77.00 107.00   1.00   12.00    --   15.15   0.00 -90.00  184
  5  \w   -107.00 -61.00   1.00   12.00    --  -14.29-178.00  90.00   46
  6  \w    -15.00  30.00   1.00   12.00    --  -14.29 -99.00-150.00   45
  7  \w    -42.00  22.00   1.00   12.00    --  -14.29 -77.00  30.00   64
  8  \w    -50.00  21.00   1.00   12.00    --  -14.29  77.00 120.00   71
  9  \w    -50.00  10.00   1.00   12.00    --  -14.29  77.00 -90.00   60
 10  \w    -43.00 100.00   1.00   12.00    --   15.15  19.00  60.00  143
;
_diffrn_measurement_device 'four-circle diffractometer'
_diffrn_measurement_device_type 'SuperNova, Dual, Cu at home/near, AtlasS2'
_diffrn_measurement_method '\w scans'
_diffrn_orient_matrix_type 'CrysAlisPro convention (1999,Acta A55,543-557)'
_diffrn_orient_matrix_UB_11 0.0300782000
_diffrn_orient_matrix_UB_12 0.0162402000
_diffrn_orient_matrix_UB_13 0.0358266000
_diffrn_orient_matrix_UB_21 -0.0236456000
_diffrn_orient_matrix_UB_22 0.0188384000
_diffrn_orient_matrix_UB_23 0.0170336000
_diffrn_orient_matrix_UB_31 0.0010052000
_diffrn_orient_matrix_UB_32 -0.0435960000
_diffrn_orient_matrix_UB_33 0.0207114000
_diffrn_radiation_monochromator mirror
_diffrn_radiation_probe x-ray
_diffrn_radiation_type 'Mo K\a'
_diffrn_radiation_wavelength 0.71073
_diffrn_reflns_av_R_equivalents 0.0363
_diffrn_reflns_av_unetI/netI 0.0263
_diffrn_reflns_Laue_measured_fraction_full 1.000
_diffrn_reflns_Laue_measured_fraction_max 0.917
_diffrn_reflns_limit_h_max 27
_diffrn_reflns_limit_h_min -27
_diffrn_reflns_limit_k_max 18
_diffrn_reflns_limit_k_min -18
_diffrn_reflns_limit_l_max 23
_diffrn_reflns_limit_l_min -23
_diffrn_reflns_number 79133
_diffrn_reflns_point_group_measured_fraction_full 1.000
_diffrn_reflns_point_group_measured_fraction_max 0.917
_diffrn_reflns_theta_full 25.242
_diffrn_reflns_theta_max 29.528
_diffrn_reflns_theta_min 2.197
_diffrn_source 'micro-focus sealed X-ray tube'
_diffrn_source_type 'SuperNova (Mo) X-ray Source'
_exptl_absorpt_coefficient_mu 0.897
_exptl_absorpt_correction_T_max 1.000
_exptl_absorpt_correction_T_min 0.333
_exptl_absorpt_correction_type gaussian
_exptl_absorpt_process_details
;
CrysAlisPro 1.171.40.67a (Rigaku Oxford Diffraction, 2019)
Numerical absorption correction based on gaussian integration over
			a multifaceted crystal model
Empirical absorption correction using spherical harmonics,
 implemented in SCALE3 ABSPACK scaling algorithm.
;
_exptl_crystal_colour 'clear colourless'
_exptl_crystal_colour_lustre clear
_exptl_crystal_colour_primary colourless
_exptl_crystal_density_diffrn 1.202
_exptl_crystal_description block
_exptl_crystal_F_000 1752
_exptl_crystal_size_max 0.552
_exptl_crystal_size_mid 0.365
_exptl_crystal_size_min 0.334
_refine_diff_density_max 0.777
_refine_diff_density_min -0.516
_refine_diff_density_rms 0.063
_refine_ls_extinction_method none
_refine_ls_goodness_of_fit_ref 1.057
_refine_ls_hydrogen_treatment constr
_refine_ls_matrix_type full
_refine_ls_number_parameters 463
_refine_ls_number_reflns 11623
_refine_ls_number_restraints 0
_refine_ls_restrained_S_all 1.057
_refine_ls_R_factor_all 0.0331
_refine_ls_R_factor_gt 0.0257
_refine_ls_shift/su_max 0.003
_refine_ls_shift/su_mean 0.000
_refine_ls_structure_factor_coef Fsqd
_refine_ls_weighting_details 'w=1/[\s^2^(Fo^2^)+(0.0234P)^2^+2.4761P] where P=(Fo^2^+2Fc^2^)/3'
_refine_ls_weighting_scheme calc
_refine_ls_wR_factor_gt 0.0568
_refine_ls_wR_factor_ref 0.0603
_reflns_Friedel_coverage 0.000
_reflns_number_gt 10143
_reflns_number_total 11623
_reflns_threshold_expression 'I > 2\s(I)'
_cod_data_source_file d3sc06896j2.cif
_cod_data_source_block hasj201211b
_cod_depositor_comments 'Adding full bibliography for 1571041--1571052.cif.'
_cod_database_code 1571051
_shelx_shelxl_version_number 2019/2
_chemical_oxdiff_formula 'C45 H78 Cs1 N1 Si2'
_shelx_space_group_comment
;
The symmetry employed for this shelxl refinement is uniquely defined
by the following loop, which should always be used as a source of
symmetry information in preference to the above space-group names.
They are only intended as comments.
;
_shelx_estimated_absorpt_t_max 0.754
_shelx_estimated_absorpt_t_min 0.637
_reflns_odcompleteness_completeness 99.91
_reflns_odcompleteness_iscentric 1
_reflns_odcompleteness_theta 26.32
_olex2_refinement_description
;
1. Fixed Uiso
 At 1.2 times of:
  All C(H) groups
 At 1.5 times of:
  All C(H,H,H) groups
2.a Aromatic/amide H refined with riding coordinates:
 C26(H26), C27(H27), C28(H28), C29(H29), C30(H30), C33(H33), C34(H34),
 C35(H35), C36(H36), C37(H37), C40(H40), C41(H41), C42(H42), C43(H43), C44(H44)
2.b Idealised Me refined as rotating group:
 C2(H2a,H2b,H2c), C3(H3a,H3b,H3c), C4(H4a,H4b,H4c), C6(H6a,H6b,H6c), C7(H7a,
 H7b,H7c), C8(H8a,H8b,H8c), C10(H10a,H10b,H10c), C11(H11a,H11b,H11c), C12(H12a,
 H12b,H12c), C14(H14a,H14b,H14c), C15(H15a,H15b,H15c), C16(H16a,H16b,H16c),
 C18(H18a,H18b,H18c), C19(H19a,H19b,H19c), C20(H20a,H20b,H20c), C22(H22a,H22b,
 H22c), C23(H23a,H23b,H23c), C24(H24a,H24b,H24c), C31(H31a,H31b,H31c), C38(H38a,
 H38b,H38c), C45(H45a,H45b,H45c)
;
_olex2_date_sample_data_collection 2020-12-11
_olex2_submission_special_instructions 'No special instructions were received'
_oxdiff_exptl_absorpt_empirical_details
;
Empirical correction (ABSPACK) includes:
- Absorption correction using spherical harmonics
- Frame scaling
;
_oxdiff_exptl_absorpt_empirical_full_max 1.145
_oxdiff_exptl_absorpt_empirical_full_min 0.850

loop_
_space_group_symop_operation_xyz
'x, y, z'
'-x, y+1/2, -z+1/2'
'-x, -y, -z'
'x, -y-1/2, z-1/2'

loop_
_atom_site_label
_atom_site_type_symbol
_atom_site_fract_x
_atom_site_fract_y
_atom_site_fract_z
_atom_site_U_iso_or_equiv
_atom_site_adp_type
_atom_site_occupancy
_atom_site_site_symmetry_order
_atom_site_calc_flag
_atom_site_refinement_flags_posn
_atom_site_refinement_flags_adp
_atom_site_refinement_flags_occupancy
_atom_site_disorder_assembly
_atom_site_disorder_group
Cs1 Cs 0.24760(2) 0.55458(2) 0.77110(2) 0.01753(3) Uani 1 1 d . . . . .
Si1 Si 0.35657(2) 0.15791(3) 0.79412(3) 0.01133(8) Uani 1 1 d . . . . .
Si2 Si 0.18319(2) 0.15109(3) 0.67046(3) 0.01170(8) Uani 1 1 d . . . . .
N1 N 0.26963(7) 0.15690(9) 0.73233(8) 0.0132(2) Uani 1 1 d . . . . .
C1 C 0.40420(8) 0.26994(10) 0.77172(9) 0.0149(3) Uani 1 1 d . . . . .
C2 C 0.35545(9) 0.35652(10) 0.76006(10) 0.0189(3) Uani 1 1 d . . . . .
H2A H 0.348079 0.367307 0.811824 0.028 Uiso 1 1 calc R U . . .
H2B H 0.308777 0.345267 0.712959 0.028 Uiso 1 1 calc R U . . .
H2C H 0.378346 0.412280 0.747930 0.028 Uiso 1 1 calc R U . . .
C3 C 0.47930(9) 0.29483(11) 0.83952(10) 0.0193(3) Uani 1 1 d . . . . .
H3A H 0.475358 0.309593 0.892703 0.029 Uiso 1 1 calc R U . . .
H3B H 0.498503 0.349873 0.821072 0.029 Uiso 1 1 calc R U . . .
H3C H 0.511831 0.240860 0.847913 0.029 Uiso 1 1 calc R U . . .
C4 C 0.41194(10) 0.26015(12) 0.68738(11) 0.0238(4) Uani 1 1 d . . . . .
H4A H 0.448115 0.211692 0.692794 0.036 Uiso 1 1 calc R U . . .
H4B H 0.427176 0.320836 0.672669 0.036 Uiso 1 1 calc R U . . .
H4C H 0.365447 0.241672 0.642983 0.036 Uiso 1 1 calc R U . . .
C5 C 0.37434(8) 0.16204(10) 0.91439(9) 0.0149(3) Uani 1 1 d . . . . .
C6 C 0.35688(9) 0.26068(11) 0.93887(10) 0.0192(3) Uani 1 1 d . . . . .
H6A H 0.392096 0.306622 0.936241 0.029 Uiso 1 1 calc R U . . .
H6B H 0.359115 0.258661 0.996374 0.029 Uiso 1 1 calc R U . . .
H6C H 0.308321 0.279536 0.899572 0.029 Uiso 1 1 calc R U . . .
C7 C 0.45138(9) 0.13746(11) 0.97693(10) 0.0203(3) Uani 1 1 d . . . . .
H7A H 0.462279 0.071809 0.968150 0.031 Uiso 1 1 calc R U . . .
H7B H 0.455249 0.145044 1.034799 0.031 Uiso 1 1 calc R U . . .
H7C H 0.485726 0.179862 0.967727 0.031 Uiso 1 1 calc R U . . .
C8 C 0.32323(9) 0.09390(12) 0.93240(10) 0.0217(3) Uani 1 1 d . . . . .
H8A H 0.273180 0.109197 0.895358 0.032 Uiso 1 1 calc R U . . .
H8B H 0.330056 0.100330 0.991444 0.032 Uiso 1 1 calc R U . . .
H8C H 0.333872 0.028715 0.921882 0.032 Uiso 1 1 calc R U . . .
C9 C 0.40581(9) 0.04568(11) 0.77604(10) 0.0184(3) Uani 1 1 d . . . . .
C10 C 0.48866(9) 0.05127(12) 0.81142(12) 0.0242(4) Uani 1 1 d . . . . .
H10A H 0.502845 0.102059 0.782793 0.036 Uiso 1 1 calc R U . . .
H10B H 0.507907 -0.009114 0.801886 0.036 Uiso 1 1 calc R U . . .
H10C H 0.507985 0.064421 0.872108 0.036 Uiso 1 1 calc R U . . .
C11 C 0.38730(10) -0.04320(11) 0.81422(12) 0.0247(4) Uani 1 1 d . . . . .
H11A H 0.407849 -0.037556 0.875855 0.037 Uiso 1 1 calc R U . . .
H11B H 0.407468 -0.099068 0.798186 0.037 Uiso 1 1 calc R U . . .
H11C H 0.334782 -0.049692 0.792977 0.037 Uiso 1 1 calc R U . . .
C12 C 0.37891(9) 0.02510(12) 0.68115(11) 0.0242(4) Uani 1 1 d . . . . .
H12A H 0.326272 0.018683 0.656582 0.036 Uiso 1 1 calc R U . . .
H12B H 0.400645 -0.033826 0.672825 0.036 Uiso 1 1 calc R U . . .
H12C H 0.392658 0.077306 0.653513 0.036 Uiso 1 1 calc R U . . .
C13 C 0.12742(8) 0.24167(11) 0.70666(10) 0.0177(3) Uani 1 1 d . . . . .
C14 C 0.16955(9) 0.33513(11) 0.73132(11) 0.0222(3) Uani 1 1 d . . . . .
H14A H 0.219431 0.322180 0.770502 0.033 Uiso 1 1 calc R U . . .
H14B H 0.146825 0.376804 0.758604 0.033 Uiso 1 1 calc R U . . .
H14C H 0.169274 0.366021 0.680589 0.033 Uiso 1 1 calc R U . . .
C15 C 0.12157(9) 0.20731(13) 0.78784(11) 0.0249(4) Uani 1 1 d . . . . .
H15A H 0.090405 0.151367 0.775247 0.037 Uiso 1 1 calc R U . . .
H15B H 0.100911 0.257675 0.809978 0.037 Uiso 1 1 calc R U . . .
H15C H 0.169681 0.191003 0.830005 0.037 Uiso 1 1 calc R U . . .
C16 C 0.05040(9) 0.26572(13) 0.64312(12) 0.0259(4) Uani 1 1 d . . . . .
H16A H 0.052435 0.296030 0.593303 0.039 Uiso 1 1 calc R U . . .
H16B H 0.027891 0.308935 0.669497 0.039 Uiso 1 1 calc R U . . .
H16C H 0.021875 0.207489 0.626138 0.039 Uiso 1 1 calc R U . . .
C17 C 0.16425(8) 0.18144(11) 0.55268(10) 0.0175(3) Uani 1 1 d . . . . .
C18 C 0.17502(10) 0.28772(12) 0.54259(10) 0.0240(4) Uani 1 1 d . . . . .
H18A H 0.137156 0.323677 0.550978 0.036 Uiso 1 1 calc R U . . .
H18B H 0.172441 0.299857 0.485782 0.036 Uiso 1 1 calc R U . . .
H18C H 0.222341 0.307332 0.584563 0.036 Uiso 1 1 calc R U . . .
C19 C 0.08876(9) 0.15446(12) 0.48735(10) 0.0215(3) Uani 1 1 d . . . . .
H19A H 0.082706 0.085666 0.487324 0.032 Uiso 1 1 calc R U . . .
H19B H 0.083387 0.175227 0.431176 0.032 Uiso 1 1 calc R U . . .
H19C H 0.052063 0.185311 0.501899 0.032 Uiso 1 1 calc R U . . .
C20 C 0.21937(9) 0.13151(12) 0.52656(10) 0.0225(3) Uani 1 1 d . . . . .
H20A H 0.268288 0.149884 0.565132 0.034 Uiso 1 1 calc R U . . .
H20B H 0.211007 0.150006 0.468858 0.034 Uiso 1 1 calc R U . . .
H20C H 0.213931 0.062814 0.529052 0.034 Uiso 1 1 calc R U . . .
C21 C 0.14292(8) 0.02468(11) 0.67190(10) 0.0175(3) Uani 1 1 d . . . . .
C22 C 0.17363(10) -0.01312(12) 0.76269(11) 0.0247(4) Uani 1 1 d . . . . .
H22A H 0.226442 -0.010930 0.786068 0.037 Uiso 1 1 calc R U . . .
H22B H 0.157782 -0.078617 0.762754 0.037 Uiso 1 1 calc R U . . .
H22C H 0.156261 0.026048 0.797220 0.037 Uiso 1 1 calc R U . . .
C23 C 0.16680(10) -0.04643(11) 0.62117(12) 0.0245(4) Uani 1 1 d . . . . .
H23A H 0.142949 -0.031309 0.560923 0.037 Uiso 1 1 calc R U . . .
H23B H 0.153453 -0.110582 0.630856 0.037 Uiso 1 1 calc R U . . .
H23C H 0.219221 -0.042728 0.639393 0.037 Uiso 1 1 calc R U . . .
C24 C 0.06030(9) 0.01837(12) 0.63768(11) 0.0224(3) Uani 1 1 d . . . . .
H24A H 0.043155 0.057807 0.672253 0.034 Uiso 1 1 calc R U . . .
H24B H 0.046022 -0.047496 0.639816 0.034 Uiso 1 1 calc R U . . .
H24C H 0.039037 0.040765 0.579161 0.034 Uiso 1 1 calc R U . . .
C25 C 0.19377(9) 0.60598(12) 0.54315(11) 0.0224(3) Uani 1 1 d . . . . .
C26 C 0.20124(10) 0.69550(12) 0.57906(11) 0.0245(4) Uani 1 1 d . . . . .
H26 H 0.159860 0.734519 0.565181 0.029 Uiso 1 1 calc R U . . .
C27 C 0.26780(10) 0.72887(12) 0.63464(11) 0.0266(4) Uani 1 1 d . . . . .
H27 H 0.271813 0.790166 0.658619 0.032 Uiso 1 1 calc R U . . .
C28 C 0.32853(10) 0.67266(13) 0.65519(11) 0.0268(4) Uani 1 1 d . . . . .
H28 H 0.374444 0.695625 0.692573 0.032 Uiso 1 1 calc R U . . .
C29 C 0.32198(10) 0.58289(13) 0.62100(12) 0.0260(4) Uani 1 1 d . . . . .
H29 H 0.363389 0.543796 0.635513 0.031 Uiso 1 1 calc R U . . .
C30 C 0.25545(10) 0.55006(12) 0.56588(12) 0.0237(4) Uani 1 1 d . . . . .
H30 H 0.251564 0.488215 0.542978 0.028 Uiso 1 1 calc R U . . .
C31 C 0.12217(11) 0.57017(15) 0.48086(13) 0.0369(5) Uani 1 1 d . . . . .
H31A H 0.106069 0.517864 0.506078 0.055 Uiso 1 1 calc R U . . .
H31B H 0.127103 0.547826 0.429958 0.055 Uiso 1 1 calc R U . . .
H31C H 0.086638 0.621461 0.465908 0.055 Uiso 1 1 calc R U . . .
C32 C 0.36204(9) 0.70326(11) 0.93980(11) 0.0231(3) Uani 1 1 d . . . . .
C33 C 0.34964(11) 0.62428(13) 0.98131(11) 0.0292(4) Uani 1 1 d . . . . .
H33 H 0.321325 0.630681 1.013215 0.035 Uiso 1 1 calc R U . . .
C34 C 0.37879(12) 0.53665(13) 0.97575(12) 0.0338(5) Uani 1 1 d . . . . .
H34 H 0.370108 0.483145 1.003466 0.041 Uiso 1 1 calc R U . . .
C35 C 0.42010(10) 0.52782(13) 0.93010(12) 0.0307(4) Uani 1 1 d . . . . .
H35 H 0.440069 0.468071 0.926368 0.037 Uiso 1 1 calc R U . . .
C36 C 0.43295(10) 0.60611(13) 0.88913(12) 0.0308(4) Uani 1 1 d . . . . .
H36 H 0.461893 0.600030 0.857935 0.037 Uiso 1 1 calc R U . . .
C37 C 0.40327(10) 0.69238(13) 0.89433(11) 0.0273(4) Uani 1 1 d . . . . .
H37 H 0.411552 0.745415 0.865791 0.033 Uiso 1 1 calc R U . . .
C38 C 0.33125(11) 0.79858(13) 0.94738(13) 0.0330(4) Uani 1 1 d . . . . .
H38A H 0.297320 0.790647 0.974112 0.049 Uiso 1 1 calc R U . . .
H38B H 0.306000 0.826056 0.891065 0.049 Uiso 1 1 calc R U . . .
H38C H 0.370493 0.840784 0.981885 0.049 Uiso 1 1 calc R U . . .
C39 C 0.06287(9) 0.62882(12) 0.71020(11) 0.0224(3) Uani 1 1 d . . . . .
C40 C 0.09840(10) 0.71225(12) 0.74534(12) 0.0274(4) Uani 1 1 d . . . . .
H40 H 0.094375 0.765129 0.709880 0.033 Uiso 1 1 calc R U . . .
C41 C 0.13935(11) 0.71969(14) 0.83068(13) 0.0336(4) Uani 1 1 d . . . . .
H41 H 0.163310 0.777427 0.853527 0.040 Uiso 1 1 calc R U . . .
C42 C 0.14583(11) 0.64366(16) 0.88332(13) 0.0364(5) Uani 1 1 d . . . . .
H42 H 0.174065 0.648837 0.942268 0.044 Uiso 1 1 calc R U . . .
C43 C 0.11087(11) 0.56009(14) 0.84945(13) 0.0329(4) Uani 1 1 d . . . . .
H43 H 0.115192 0.507368 0.885173 0.040 Uiso 1 1 calc R U . . .
C44 C 0.06961(9) 0.55286(12) 0.76377(12) 0.0253(4) Uani 1 1 d . . . . .
H44 H 0.045503 0.495149 0.741157 0.030 Uiso 1 1 calc R U . . .
C45 C 0.01700(11) 0.62148(16) 0.61718(13) 0.0388(5) Uani 1 1 d . . . . .
H45A H 0.021142 0.557633 0.597542 0.058 Uiso 1 1 calc R U . . .
H45B H 0.033413 0.667859 0.586794 0.058 Uiso 1 1 calc R U . . .
H45C H -0.033451 0.634166 0.606539 0.058 Uiso 1 1 calc R U . . .

loop_
_atom_site_aniso_label
_atom_site_aniso_U_11
_atom_site_aniso_U_22
_atom_site_aniso_U_33
_atom_site_aniso_U_23
_atom_site_aniso_U_13
_atom_site_aniso_U_12
Cs1 0.01564(5) 0.01906(5) 0.01715(5) -0.00065(4) 0.00590(4) -0.00180(3)
Si1 0.01034(19) 0.01245(18) 0.01065(19) 0.00009(14) 0.00368(15) -0.00026(14)
Si2 0.01058(19) 0.01249(18) 0.01117(19) -0.00150(14) 0.00356(16) -0.00137(14)
N1 0.0122(6) 0.0143(6) 0.0118(6) -0.0004(5) 0.0037(5) -0.0005(5)
C1 0.0131(7) 0.0173(7) 0.0133(7) 0.0004(6) 0.0042(6) -0.0030(6)
C2 0.0202(8) 0.0161(7) 0.0166(8) 0.0033(6) 0.0034(7) -0.0032(6)
C3 0.0155(8) 0.0222(8) 0.0189(8) 0.0007(6) 0.0057(7) -0.0049(6)
C4 0.0253(9) 0.0297(9) 0.0187(8) -0.0008(7) 0.0113(7) -0.0095(7)
C5 0.0144(7) 0.0171(7) 0.0117(7) 0.0019(6) 0.0037(6) -0.0007(6)
C6 0.0206(8) 0.0232(8) 0.0133(7) -0.0017(6) 0.0066(6) 0.0015(6)
C7 0.0180(8) 0.0230(8) 0.0157(8) 0.0031(6) 0.0024(7) 0.0003(6)
C8 0.0236(9) 0.0257(8) 0.0158(8) 0.0041(6) 0.0082(7) -0.0049(7)
C9 0.0141(8) 0.0189(7) 0.0196(8) -0.0027(6) 0.0041(6) 0.0021(6)
C10 0.0154(8) 0.0271(9) 0.0275(9) -0.0053(7) 0.0061(7) 0.0047(6)
C11 0.0229(9) 0.0154(8) 0.0311(10) 0.0005(7) 0.0062(8) 0.0030(6)
C12 0.0207(9) 0.0254(8) 0.0253(9) -0.0089(7) 0.0082(7) 0.0028(7)
C13 0.0127(7) 0.0203(8) 0.0183(8) -0.0054(6) 0.0044(6) 0.0004(6)
C14 0.0192(8) 0.0179(8) 0.0256(9) -0.0068(6) 0.0050(7) 0.0025(6)
C15 0.0200(9) 0.0345(9) 0.0236(9) -0.0099(7) 0.0124(7) -0.0029(7)
C16 0.0146(8) 0.0277(9) 0.0299(10) -0.0085(7) 0.0034(7) 0.0033(6)
C17 0.0147(8) 0.0215(8) 0.0128(7) 0.0001(6) 0.0021(6) -0.0037(6)
C18 0.0253(9) 0.0256(8) 0.0151(8) 0.0050(6) 0.0022(7) -0.0060(7)
C19 0.0187(8) 0.0283(8) 0.0133(8) -0.0013(6) 0.0022(6) -0.0041(6)
C20 0.0204(9) 0.0330(9) 0.0148(8) -0.0029(7) 0.0079(7) -0.0055(7)
C21 0.0153(8) 0.0171(7) 0.0193(8) -0.0020(6) 0.0063(6) -0.0044(6)
C22 0.0250(9) 0.0202(8) 0.0260(9) 0.0029(7) 0.0074(7) -0.0081(7)
C23 0.0254(9) 0.0151(8) 0.0332(10) -0.0057(7) 0.0120(8) -0.0039(6)
C24 0.0171(8) 0.0258(8) 0.0238(9) -0.0045(7) 0.0077(7) -0.0087(6)
C25 0.0224(9) 0.0260(8) 0.0206(8) 0.0027(7) 0.0107(7) 0.0022(7)
C26 0.0263(9) 0.0219(8) 0.0271(9) 0.0053(7) 0.0129(8) 0.0089(7)
C27 0.0356(10) 0.0195(8) 0.0277(9) 0.0011(7) 0.0161(8) -0.0011(7)
C28 0.0219(9) 0.0341(9) 0.0245(9) 0.0056(7) 0.0097(7) -0.0048(7)
C29 0.0231(9) 0.0298(9) 0.0313(10) 0.0109(7) 0.0173(8) 0.0078(7)
C30 0.0273(9) 0.0203(8) 0.0301(9) 0.0018(7) 0.0185(8) 0.0036(7)
C31 0.0256(10) 0.0481(12) 0.0341(11) -0.0067(9) 0.0091(9) -0.0020(8)
C32 0.0242(9) 0.0191(8) 0.0180(8) -0.0046(6) 0.0004(7) -0.0025(6)
C33 0.0344(11) 0.0330(10) 0.0170(9) -0.0031(7) 0.0071(8) -0.0031(8)
C34 0.0432(12) 0.0216(9) 0.0187(9) 0.0029(7) -0.0058(8) 0.0003(8)
C35 0.0266(10) 0.0239(9) 0.0256(10) -0.0040(7) -0.0056(8) 0.0000(7)
C36 0.0238(10) 0.0329(10) 0.0300(10) -0.0069(8) 0.0050(8) -0.0022(7)
C37 0.0260(9) 0.0266(9) 0.0256(9) -0.0031(7) 0.0068(8) -0.0063(7)
C38 0.0370(11) 0.0264(9) 0.0355(11) -0.0057(8) 0.0148(9) -0.0005(8)
C39 0.0159(8) 0.0255(8) 0.0254(9) -0.0001(7) 0.0081(7) 0.0042(6)
C40 0.0280(10) 0.0179(8) 0.0376(11) 0.0040(7) 0.0146(8) 0.0021(7)
C41 0.0313(11) 0.0300(10) 0.0385(11) -0.0106(8) 0.0132(9) -0.0037(8)
C42 0.0303(11) 0.0570(13) 0.0220(10) -0.0010(9) 0.0107(8) 0.0082(9)
C43 0.0297(10) 0.0390(11) 0.0382(11) 0.0179(9) 0.0221(9) 0.0098(8)
C44 0.0172(8) 0.0197(8) 0.0427(11) 0.0016(7) 0.0160(8) 0.0006(6)
C45 0.0275(11) 0.0536(13) 0.0310(11) -0.0033(9) 0.0073(9) 0.0053(9)

loop_
_atom_type_symbol
_atom_type_description
_atom_type_scat_dispersion_real
_atom_type_scat_dispersion_imag
_atom_type_scat_source
C C 0.0033 0.0016 'International Tables Vol C Tables 4.2.6.8 and 6.1.1.4'
H H 0.0000 0.0000 'International Tables Vol C Tables 4.2.6.8 and 6.1.1.4'
Cs Cs -0.3680 2.1192 'International Tables Vol C Tables 4.2.6.8 and 6.1.1.4'
N N 0.0061 0.0033 'International Tables Vol C Tables 4.2.6.8 and 6.1.1.4'
Si Si 0.0817 0.0704 'International Tables Vol C Tables 4.2.6.8 and 6.1.1.4'

loop_
_exptl_crystal_face_index_h
_exptl_crystal_face_index_k
_exptl_crystal_face_index_l
_exptl_crystal_face_perp_dist
-9 19 3 0.2255
8 16 -15 0.2332
20 1 -23 0.2045
21 -7 -21 0.1463
14 -17 -10 0.2626
-8 -16 15 0.2678
-18 -5 23 0.2114
-20 0 23 0.1774
-20 9 19 0.1857
-19 -4 -9 0.1667
6 18 -12 0.2391
18 15 -1 0.2278
-20 -12 -2 0.1876
-1 -10 -19 0.1579
5 19 3 0.2314
-3 -16 -11 0.2059
0 -5 -22 0.1620
27 -7 -9 0.1696
28 3 -15 0.1535
-27 -4 15 0.1892
-26 8 8 0.1705
20 -4 9 0.1813
24 8 0 0.1737
4 1 21 0.1727

loop_
_geom_angle_atom_site_label_1
_geom_angle_atom_site_label_2
_geom_angle_atom_site_label_3
_geom_angle
_geom_angle_site_symmetry_1
_geom_angle_site_symmetry_3
_geom_angle_publ_flag
C26 Cs1 C25 21.71(4) . . ?
C27 Cs1 C25 38.77(4) . . ?
C27 Cs1 C26 22.07(4) . . ?
C27 Cs1 C30 45.23(4) . . ?
C27 Cs1 C32 85.72(4) . . ?
C27 Cs1 C37 73.04(4) . . ?
C27 Cs1 C39 89.46(4) . . ?
C27 Cs1 C40 78.98(4) . . ?
C27 Cs1 C41 89.46(4) . . ?
C27 Cs1 C42 111.41(5) . . ?
C27 Cs1 C44 111.75(4) . . ?
C28 Cs1 C25 45.49(4) . . ?
C28 Cs1 C26 39.07(4) . . ?
C28 Cs1 C27 22.66(4) . . ?
C28 Cs1 C29 22.75(4) . . ?
C28 Cs1 C30 39.25(4) . . ?
C28 Cs1 C32 83.66(4) . . ?
C28 Cs1 C33 104.23(4) . . ?
C28 Cs1 C36 66.32(5) . . ?
C28 Cs1 C37 64.99(4) . . ?
C28 Cs1 C39 111.55(4) . . ?
C28 Cs1 C40 101.47(4) . . ?
C28 Cs1 C41 109.68(4) . . ?
C28 Cs1 C42 130.72(5) . . ?
C28 Cs1 C43 146.36(4) . . ?
C28 Cs1 C44 133.59(4) . . ?
C29 Cs1 C25 38.87(4) . . ?
C29 Cs1 C26 45.14(4) . . ?
C29 Cs1 C27 39.56(4) . . ?
C29 Cs1 C30 22.19(4) . . ?
C29 Cs1 C32 101.93(4) . . ?
C29 Cs1 C33 119.00(5) . . ?
C29 Cs1 C36 74.42(5) . . ?
C29 Cs1 C37 80.83(4) . . ?
C29 Cs1 C39 117.13(4) . . ?
C29 Cs1 C40 115.13(4) . . ?
C29 Cs1 C41 128.88(4) . . ?
C29 Cs1 C42 150.91(4) . . ?
C29 Cs1 C43 156.37(4) . . ?
C29 Cs1 C44 135.00(4) . . ?
C30 Cs1 C25 21.84(4) . . ?
C30 Cs1 C26 38.22(4) . . ?
C30 Cs1 C40 104.85(4) . . ?
C30 Cs1 C41 124.28(4) . . ?
C32 Cs1 C25 124.47(4) . . ?
C32 Cs1 C26 105.39(4) . . ?
C32 Cs1 C30 122.62(4) . . ?
C32 Cs1 C37 22.06(4) . . ?
C32 Cs1 C39 108.63(4) . . ?
C32 Cs1 C40 88.39(4) . . ?
C32 Cs1 C41 69.94(4) . . ?
C32 Cs1 C42 71.13(5) . . ?
C33 Cs1 C25 147.17(4) . . ?
C33 Cs1 C26 127.95(4) . . ?
C33 Cs1 C27 108.48(4) . . ?
C33 Cs1 C30 141.13(4) . . ?
C33 Cs1 C32 22.78(4) . . ?
C33 Cs1 C36 46.10(5) . . ?
C33 Cs1 C37 39.30(4) . . ?
C33 Cs1 C39 108.97(4) . . ?
C33 Cs1 C40 93.76(4) . . ?
C33 Cs1 C41 72.24(5) . . ?
C33 Cs1 C42 64.33(5) . . ?
C33 Cs1 C43 79.63(5) . . ?
C33 Cs1 C44 101.53(5) . . ?
C34 Cs1 C25 150.71(5) . . ?
C34 Cs1 C26 140.92(5) . . ?
C34 Cs1 C27 118.89(5) . . ?
C34 Cs1 C28 106.17(5) . . ?
C34 Cs1 C29 112.51(5) . . ?
C34 Cs1 C30 132.87(5) . . ?
C34 Cs1 C32 40.14(4) . . ?
C34 Cs1 C33 22.95(4) . . ?
C34 Cs1 C35 22.74(5) . . ?
C34 Cs1 C36 39.97(5) . . ?
C34 Cs1 C37 46.12(4) . . ?
C34 Cs1 C39 126.39(5) . . ?
C34 Cs1 C40 115.10(5) . . ?
C34 Cs1 C41 93.28(5) . . ?
C34 Cs1 C42 80.94(5) . . ?
C34 Cs1 C43 90.24(5) . . ?
C34 Cs1 C44 112.39(5) . . ?
C35 Cs1 C25 128.95(4) . . ?
C35 Cs1 C26 125.66(4) . . ?
C35 Cs1 C27 104.58(5) . . ?
C35 Cs1 C28 87.22(5) . . ?
C35 Cs1 C29 90.17(5) . . ?
C35 Cs1 C30 110.12(5) . . ?
C35 Cs1 C32 46.27(4) . . ?
C35 Cs1 C33 39.90(5) . . ?
C35 Cs1 C36 22.85(5) . . ?
C35 Cs1 C37 39.58(4) . . ?
C35 Cs1 C39 148.40(4) . . ?
C35 Cs1 C40 132.97(4) . . ?
C35 Cs1 C41 111.94(5) . . ?
C35 Cs1 C42 102.88(5) . . ?
C35 Cs1 C43 112.89(5) . . ?
C35 Cs1 C44 134.83(5) . . ?
C36 Cs1 C25 110.95(4) . . ?
C36 Cs1 C26 103.50(4) . . ?
C36 Cs1 C27 81.95(5) . . ?
C36 Cs1 C30 96.37(4) . . ?
C36 Cs1 C32 39.29(4) . . ?
C36 Cs1 C37 22.28(4) . . ?
C36 Cs1 C39 147.04(4) . . ?
C36 Cs1 C40 125.36(4) . . ?
C36 Cs1 C41 109.00(4) . . ?
C36 Cs1 C42 108.85(5) . . ?
C36 Cs1 C43 125.73(5) . . ?
C36 Cs1 C44 147.46(5) . . ?
C37 Cs1 C25 109.55(4) . . ?
C37 Cs1 C26 94.89(4) . . ?
C37 Cs1 C30 102.43(4) . . ?
C37 Cs1 C39 125.07(4) . . ?
C37 Cs1 C40 103.18(4) . . ?
C37 Cs1 C41 88.25(4) . . ?
C37 Cs1 C42 92.73(5) . . ?
C39 Cs1 C25 79.09(4) . . ?
C39 Cs1 C26 73.93(4) . . ?
C39 Cs1 C30 99.91(4) . . ?
C39 Cs1 C40 22.06(4) . . ?
C39 Cs1 C41 38.80(4) . . ?
C40 Cs1 C25 83.07(4) . . ?
C40 Cs1 C26 70.21(4) . . ?
C41 Cs1 C25 103.09(4) . . ?
C41 Cs1 C26 86.99(4) . . ?
C41 Cs1 C40 21.82(4) . . ?
C42 Cs1 C25 121.47(4) . . ?
C42 Cs1 C26 108.08(4) . . ?
C42 Cs1 C30 143.31(4) . . ?
C42 Cs1 C39 45.57(4) . . ?
C42 Cs1 C40 38.64(4) . . ?
C42 Cs1 C41 22.04(5) . . ?
C43 Cs1 C25 117.68(4) . . ?
C43 Cs1 C26 112.60(4) . . ?
C43 Cs1 C27 123.99(4) . . ?
C43 Cs1 C30 136.74(5) . . ?
C43 Cs1 C32 91.29(5) . . ?
C43 Cs1 C37 113.32(5) . . ?
C43 Cs1 C39 39.33(4) . . ?
C43 Cs1 C40 45.01(4) . . ?
C43 Cs1 C41 38.75(4) . . ?
C43 Cs1 C42 22.27(5) . . ?
C43 Cs1 C44 22.40(5) . . ?
C44 Cs1 C25 96.18(4) . . ?
C44 Cs1 C26 95.12(4) . . ?
C44 Cs1 C30 114.39(4) . . ?
C44 Cs1 C32 110.14(4) . . ?
C44 Cs1 C37 131.29(4) . . ?
C44 Cs1 C39 22.33(4) . . ?
C44 Cs1 C40 38.61(4) . . ?
C44 Cs1 C41 44.99(4) . . ?
C44 Cs1 C42 39.10(5) . . ?
N1 Si1 C1 111.02(6) . . ?
N1 Si1 C5 112.07(6) . . ?
N1 Si1 C9 111.57(7) . . ?
C5 Si1 C1 106.93(6) . . ?
C9 Si1 C1 107.14(7) . . ?
C9 Si1 C5 107.86(7) . . ?
N1 Si2 C13 110.95(6) . . ?
N1 Si2 C17 111.93(6) . . ?
N1 Si2 C21 112.03(7) . . ?
C17 Si2 C13 107.08(7) . . ?
C17 Si2 C21 107.70(7) . . ?
C21 Si2 C13 106.88(7) . . ?
Si2 N1 Si1 177.62(9) . . ?
C2 C1 Si1 108.96(10) . . ?
C2 C1 C3 107.66(12) . . ?
C2 C1 C4 104.80(13) . . ?
C3 C1 Si1 116.40(10) . . ?
C4 C1 Si1 111.21(10) . . ?
C4 C1 C3 107.14(12) . . ?
C1 C2 H2A 109.5 . . ?
C1 C2 H2B 109.5 . . ?
C1 C2 H2C 109.5 . . ?
H2A C2 H2B 109.5 . . ?
H2A C2 H2C 109.5 . . ?
H2B C2 H2C 109.5 . . ?
C1 C3 H3A 109.5 . . ?
C1 C3 H3B 109.5 . . ?
C1 C3 H3C 109.5 . . ?
H3A C3 H3B 109.5 . . ?
H3A C3 H3C 109.5 . . ?
H3B C3 H3C 109.5 . . ?
C1 C4 H4A 109.5 . . ?
C1 C4 H4B 109.5 . . ?
C1 C4 H4C 109.5 . . ?
H4A C4 H4B 109.5 . . ?
H4A C4 H4C 109.5 . . ?
H4B C4 H4C 109.5 . . ?
C6 C5 Si1 110.82(10) . . ?
C7 C5 Si1 115.92(11) . . ?
C7 C5 C6 106.98(13) . . ?
C7 C5 C8 106.95(13) . . ?
C8 C5 Si1 110.39(10) . . ?
C8 C5 C6 105.16(13) . . ?
C5 C6 H6A 109.5 . . ?
C5 C6 H6B 109.5 . . ?
C5 C6 H6C 109.5 . . ?
H6A C6 H6B 109.5 . . ?
H6A C6 H6C 109.5 . . ?
H6B C6 H6C 109.5 . . ?
C5 C7 H7A 109.5 . . ?
C5 C7 H7B 109.5 . . ?
C5 C7 H7C 109.5 . . ?
H7A C7 H7B 109.5 . . ?
H7A C7 H7C 109.5 . . ?
H7B C7 H7C 109.5 . . ?
C5 C8 H8A 109.5 . . ?
C5 C8 H8B 109.5 . . ?
C5 C8 H8C 109.5 . . ?
H8A C8 H8B 109.5 . . ?
H8A C8 H8C 109.5 . . ?
H8B C8 H8C 109.5 . . ?
C10 C9 Si1 115.99(11) . . ?
C11 C9 Si1 111.22(11) . . ?
C11 C9 C10 106.78(13) . . ?
C11 C9 C12 105.31(13) . . ?
C12 C9 Si1 109.94(11) . . ?
C12 C9 C10 106.97(13) . . ?
C9 C10 H10A 109.5 . . ?
C9 C10 H10B 109.5 . . ?
C9 C10 H10C 109.5 . . ?
H10A C10 H10B 109.5 . . ?
H10A C10 H10C 109.5 . . ?
H10B C10 H10C 109.5 . . ?
C9 C11 H11A 109.5 . . ?
C9 C11 H11B 109.5 . . ?
C9 C11 H11C 109.5 . . ?
H11A C11 H11B 109.5 . . ?
H11A C11 H11C 109.5 . . ?
H11B C11 H11C 109.5 . . ?
C9 C12 H12A 109.5 . . ?
C9 C12 H12B 109.5 . . ?
C9 C12 H12C 109.5 . . ?
H12A C12 H12B 109.5 . . ?
H12A C12 H12C 109.5 . . ?
H12B C12 H12C 109.5 . . ?
C14 C13 Si2 108.68(10) . . ?
C14 C13 C15 104.93(13) . . ?
C14 C13 C16 107.30(13) . . ?
C15 C13 Si2 110.71(11) . . ?
C15 C13 C16 106.94(13) . . ?
C16 C13 Si2 117.52(11) . . ?
C13 C14 H14A 109.5 . . ?
C13 C14 H14B 109.5 . . ?
C13 C14 H14C 109.5 . . ?
H14A C14 H14B 109.5 . . ?
H14A C14 H14C 109.5 . . ?
H14B C14 H14C 109.5 . . ?
C13 C15 H15A 109.5 . . ?
C13 C15 H15B 109.5 . . ?
C13 C15 H15C 109.5 . . ?
H15A C15 H15B 109.5 . . ?
H15A C15 H15C 109.5 . . ?
H15B C15 H15C 109.5 . . ?
C13 C16 H16A 109.5 . . ?
C13 C16 H16B 109.5 . . ?
C13 C16 H16C 109.5 . . ?
H16A C16 H16B 109.5 . . ?
H16A C16 H16C 109.5 . . ?
H16B C16 H16C 109.5 . . ?
C18 C17 Si2 110.76(11) . . ?
C19 C17 Si2 115.29(11) . . ?
C19 C17 C18 107.66(13) . . ?
C19 C17 C20 107.16(13) . . ?
C20 C17 Si2 110.31(11) . . ?
C20 C17 C18 105.11(13) . . ?
C17 C18 H18A 109.5 . . ?
C17 C18 H18B 109.5 . . ?
C17 C18 H18C 109.5 . . ?
H18A C18 H18B 109.5 . . ?
H18A C18 H18C 109.5 . . ?
H18B C18 H18C 109.5 . . ?
C17 C19 H19A 109.5 . . ?
C17 C19 H19B 109.5 . . ?
C17 C19 H19C 109.5 . . ?
H19A C19 H19B 109.5 . . ?
H19A C19 H19C 109.5 . . ?
H19B C19 H19C 109.5 . . ?
C17 C20 H20A 109.5 . . ?
C17 C20 H20B 109.5 . . ?
C17 C20 H20C 109.5 . . ?
H20A C20 H20B 109.5 . . ?
H20A C20 H20C 109.5 . . ?
H20B C20 H20C 109.5 . . ?
C22 C21 Si2 109.34(11) . . ?
C22 C21 C23 105.57(14) . . ?
C22 C21 C24 107.48(13) . . ?
C23 C21 Si2 110.92(10) . . ?
C24 C21 Si2 116.16(11) . . ?
C24 C21 C23 106.79(13) . . ?
C21 C22 H22A 109.5 . . ?
C21 C22 H22B 109.5 . . ?
C21 C22 H22C 109.5 . . ?
H22A C22 H22B 109.5 . . ?
H22A C22 H22C 109.5 . . ?
H22B C22 H22C 109.5 . . ?
C21 C23 H23A 109.5 . . ?
C21 C23 H23B 109.5 . . ?
C21 C23 H23C 109.5 . . ?
H23A C23 H23B 109.5 . . ?
H23A C23 H23C 109.5 . . ?
H23B C23 H23C 109.5 . . ?
C21 C24 H24A 109.5 . . ?
C21 C24 H24B 109.5 . . ?
C21 C24 H24C 109.5 . . ?
H24A C24 H24B 109.5 . . ?
H24A C24 H24C 109.5 . . ?
H24B C24 H24C 109.5 . . ?
C26 C25 Cs1 76.73(10) . . ?
C26 C25 C30 117.83(17) . . ?
C26 C25 C31 121.72(16) . . ?
C30 C25 Cs1 75.32(10) . . ?
C30 C25 C31 120.44(16) . . ?
C31 C25 Cs1 118.61(11) . . ?
Cs1 C26 H26 114.9 . . ?
C25 C26 Cs1 81.56(10) . . ?
C25 C26 H26 119.4 . . ?
C27 C26 Cs1 74.61(10) . . ?
C27 C26 C25 121.29(16) . . ?
C27 C26 H26 119.4 . . ?
Cs1 C27 H27 110.7 . . ?
C26 C27 Cs1 83.32(10) . . ?
C26 C27 H27 120.1 . . ?
C26 C27 C28 119.85(16) . . ?
C28 C27 Cs1 76.24(10) . . ?
C28 C27 H27 120.1 . . ?
Cs1 C28 H28 109.3 . . ?
C27 C28 Cs1 81.10(10) . . ?
C27 C28 H28 120.2 . . ?
C29 C28 Cs1 79.79(10) . . ?
C29 C28 C27 119.66(17) . . ?
C29 C28 H28 120.2 . . ?
Cs1 C29 H29 109.7 . . ?
C28 C29 Cs1 77.46(10) . . ?
C28 C29 H29 119.9 . . ?
C30 C29 Cs1 83.19(10) . . ?
C30 C29 C28 120.13(16) . . ?
C30 C29 H29 119.9 . . ?
Cs1 C30 H30 113.4 . . ?
C25 C30 Cs1 82.84(10) . . ?
C25 C30 H30 119.4 . . ?
C29 C30 Cs1 74.62(10) . . ?
C29 C30 C25 121.22(16) . . ?
C29 C30 H30 119.4 . . ?
C25 C31 H31A 109.5 . . ?
C25 C31 H31B 109.5 . . ?
C25 C31 H31C 109.5 . . ?
H31A C31 H31B 109.5 . . ?
H31A C31 H31C 109.5 . . ?
H31B C31 H31C 109.5 . . ?
C33 C32 Cs1 76.17(10) . . ?
C33 C32 C38 119.78(17) . . ?
C37 C32 Cs1 78.99(10) . . ?
C37 C32 C33 118.90(16) . . ?
C37 C32 C38 121.30(16) . . ?
C38 C32 Cs1 116.08(11) . . ?
Cs1 C33 H33 112.9 . . ?
C32 C33 Cs1 81.05(10) . . ?
C32 C33 H33 119.9 . . ?
C34 C33 Cs1 76.54(10) . . ?
C34 C33 C32 120.11(18) . . ?
C34 C33 H33 119.9 . . ?
Cs1 C34 H34 110.6 . . ?
C33 C34 Cs1 80.51(11) . . ?
C33 C34 H34 120.1 . . ?
C35 C34 Cs1 79.13(11) . . ?
C35 C34 C33 119.78(18) . . ?
C35 C34 H34 120.1 . . ?
Cs1 C35 H35 111.2 . . ?
C34 C35 Cs1 78.13(11) . . ?
C34 C35 H35 119.8 . . ?
C34 C35 C36 120.38(18) . . ?
C36 C35 Cs1 81.17(11) . . ?
C36 C35 H35 119.8 . . ?
Cs1 C36 H36 114.1 . . ?
C35 C36 Cs1 75.98(11) . . ?
C35 C36 H36 120.3 . . ?
C37 C36 Cs1 80.25(11) . . ?
C37 C36 C35 119.40(19) . . ?
C37 C36 H36 120.3 . . ?
Cs1 C37 H37 114.7 . . ?
C32 C37 Cs1 78.95(10) . . ?
C32 C37 C36 121.42(17) . . ?
C32 C37 H37 119.3 . . ?
C36 C37 Cs1 77.47(10) . . ?
C36 C37 H37 119.3 . . ?
C32 C38 H38A 109.5 . . ?
C32 C38 H38B 109.5 . . ?
C32 C38 H38C 109.5 . . ?
H38A C38 H38B 109.5 . . ?
H38A C38 H38C 109.5 . . ?
H38B C38 H38C 109.5 . . ?
C40 C39 Cs1 80.00(10) . . ?
C40 C39 C44 118.06(17) . . ?
C40 C39 C45 120.99(17) . . ?
C44 C39 Cs1 76.79(10) . . ?
C44 C39 C45 120.93(17) . . ?
C45 C39 Cs1 114.22(11) . . ?
Cs1 C40 H40 114.2 . . ?
C39 C40 Cs1 77.94(10) . . ?
C39 C40 H40 119.4 . . ?
C41 C40 Cs1 78.81(11) . . ?
C41 C40 C39 121.10(17) . . ?
C41 C40 H40 119.4 . . ?
Cs1 C41 H41 113.9 . . ?
C40 C41 Cs1 79.37(11) . . ?
C40 C41 H41 119.8 . . ?
C40 C41 C42 120.34(18) . . ?
C42 C41 Cs1 77.40(11) . . ?
C42 C41 H41 119.8 . . ?
Cs1 C42 H42 112.4 . . ?
C41 C42 Cs1 80.55(11) . . ?
C41 C42 H42 120.3 . . ?
C43 C42 Cs1 77.20(11) . . ?
C43 C42 C41 119.34(19) . . ?
C43 C42 H42 120.3 . . ?
Cs1 C43 H43 110.7 . . ?
C42 C43 Cs1 80.53(11) . . ?
C42 C43 H43 119.9 . . ?
C42 C43 C44 120.21(17) . . ?
C44 C43 Cs1 79.22(10) . . ?
C44 C43 H43 119.9 . . ?
Cs1 C44 H44 111.4 . . ?
C39 C44 Cs1 80.88(10) . . ?
C39 C44 H44 119.5 . . ?
C43 C44 Cs1 78.38(10) . . ?
C43 C44 C39 120.93(17) . . ?
C43 C44 H44 119.5 . . ?
C39 C45 H45A 109.5 . . ?
C39 C45 H45B 109.5 . . ?
C39 C45 H45C 109.5 . . ?
H45A C45 H45B 109.5 . . ?
H45A C45 H45C 109.5 . . ?
H45B C45 H45C 109.5 . . ?

loop_
_geom_bond_atom_site_label_1
_geom_bond_atom_site_label_2
_geom_bond_distance
_geom_bond_site_symmetry_2
_geom_bond_publ_flag
Cs1 C25 3.7197(17) . ?
Cs1 C26 3.6599(17) . ?
Cs1 C27 3.5527(17) . ?
Cs1 C28 3.4928(17) . ?
Cs1 C29 3.5215(17) . ?
Cs1 C30 3.6265(17) . ?
Cs1 C32 3.5840(16) . ?
Cs1 C33 3.5230(18) . ?
Cs1 C34 3.4737(18) . ?
Cs1 C35 3.4859(18) . ?
Cs1 C36 3.5504(19) . ?
Cs1 C37 3.5845(18) . ?
Cs1 C39 3.6117(16) . ?
Cs1 C40 3.6370(17) . ?
Cs1 C41 3.6302(19) . ?
Cs1 C42 3.5915(19) . ?
Cs1 C43 3.5507(18) . ?
Cs1 C44 3.5611(16) . ?
Si1 N1 1.6503(13) . ?
Si1 C1 1.9738(15) . ?
Si1 C5 1.9677(15) . ?
Si1 C9 1.9663(16) . ?
Si2 N1 1.6444(13) . ?
Si2 C13 1.9722(15) . ?
Si2 C17 1.9660(16) . ?
Si2 C21 1.9689(16) . ?
C1 C2 1.534(2) . ?
C1 C3 1.540(2) . ?
C1 C4 1.539(2) . ?
C2 H2A 0.9800 . ?
C2 H2B 0.9800 . ?
C2 H2C 0.9800 . ?
C3 H3A 0.9800 . ?
C3 H3B 0.9800 . ?
C3 H3C 0.9800 . ?
C4 H4A 0.9800 . ?
C4 H4B 0.9800 . ?
C4 H4C 0.9800 . ?
C5 C6 1.540(2) . ?
C5 C7 1.537(2) . ?
C5 C8 1.537(2) . ?
C6 H6A 0.9800 . ?
C6 H6B 0.9800 . ?
C6 H6C 0.9800 . ?
C7 H7A 0.9800 . ?
C7 H7B 0.9800 . ?
C7 H7C 0.9800 . ?
C8 H8A 0.9800 . ?
C8 H8B 0.9800 . ?
C8 H8C 0.9800 . ?
C9 C10 1.539(2) . ?
C9 C11 1.536(2) . ?
C9 C12 1.536(2) . ?
C10 H10A 0.9800 . ?
C10 H10B 0.9800 . ?
C10 H10C 0.9800 . ?
C11 H11A 0.9800 . ?
C11 H11B 0.9800 . ?
C11 H11C 0.9800 . ?
C12 H12A 0.9800 . ?
C12 H12B 0.9800 . ?
C12 H12C 0.9800 . ?
C13 C14 1.537(2) . ?
C13 C15 1.539(2) . ?
C13 C16 1.540(2) . ?
C14 H14A 0.9800 . ?
C14 H14B 0.9800 . ?
C14 H14C 0.9800 . ?
C15 H15A 0.9800 . ?
C15 H15B 0.9800 . ?
C15 H15C 0.9800 . ?
C16 H16A 0.9800 . ?
C16 H16B 0.9800 . ?
C16 H16C 0.9800 . ?
C17 C18 1.538(2) . ?
C17 C19 1.538(2) . ?
C17 C20 1.538(2) . ?
C18 H18A 0.9800 . ?
C18 H18B 0.9800 . ?
C18 H18C 0.9800 . ?
C19 H19A 0.9800 . ?
C19 H19B 0.9800 . ?
C19 H19C 0.9800 . ?
C20 H20A 0.9800 . ?
C20 H20B 0.9800 . ?
C20 H20C 0.9800 . ?
C21 C22 1.535(2) . ?
C21 C23 1.538(2) . ?
C21 C24 1.537(2) . ?
C22 H22A 0.9800 . ?
C22 H22B 0.9800 . ?
C22 H22C 0.9800 . ?
C23 H23A 0.9800 . ?
C23 H23B 0.9800 . ?
C23 H23C 0.9800 . ?
C24 H24A 0.9800 . ?
C24 H24B 0.9800 . ?
C24 H24C 0.9800 . ?
C25 C26 1.391(2) . ?
C25 C30 1.394(2) . ?
C25 C31 1.503(3) . ?
C26 H26 0.9500 . ?
C26 C27 1.385(3) . ?
C27 H27 0.9500 . ?
C27 C28 1.385(3) . ?
C28 H28 0.9500 . ?
C28 C29 1.384(3) . ?
C29 H29 0.9500 . ?
C29 C30 1.379(3) . ?
C30 H30 0.9500 . ?
C31 H31A 0.9800 . ?
C31 H31B 0.9800 . ?
C31 H31C 0.9800 . ?
C32 C33 1.405(2) . ?
C32 C37 1.371(3) . ?
C32 C38 1.513(2) . ?
C33 H33 0.9500 . ?
C33 C34 1.393(3) . ?
C34 H34 0.9500 . ?
C34 C35 1.372(3) . ?
C35 H35 0.9500 . ?
C35 C36 1.395(3) . ?
C36 H36 0.9500 . ?
C36 C37 1.379(3) . ?
C37 H37 0.9500 . ?
C38 H38A 0.9800 . ?
C38 H38B 0.9800 . ?
C38 H38C 0.9800 . ?
C39 C40 1.387(2) . ?
C39 C44 1.390(2) . ?
C39 C45 1.503(3) . ?
C40 H40 0.9500 . ?
C40 C41 1.376(3) . ?
C41 H41 0.9500 . ?
C41 C42 1.381(3) . ?
C42 H42 0.9500 . ?
C42 C43 1.380(3) . ?
C43 H43 0.9500 . ?
C43 C44 1.381(3) . ?
C44 H44 0.9500 . ?
C45 H45A 0.9800 . ?
C45 H45B 0.9800 . ?
C45 H45C 0.9800 . ?

loop_
_geom_torsion_atom_site_label_1
_geom_torsion_atom_site_label_2
_geom_torsion_atom_site_label_3
_geom_torsion_atom_site_label_4
_geom_torsion
_geom_torsion_site_symmetry_1
_geom_torsion_site_symmetry_2
_geom_torsion_site_symmetry_3
_geom_torsion_site_symmetry_4
_geom_torsion_publ_flag
Cs1 C25 C26 C27 66.16(15) . . . . ?
Cs1 C25 C30 C29 -67.13(15) . . . . ?
Cs1 C26 C27 C28 69.93(15) . . . . ?
Cs1 C27 C28 C29 72.80(15) . . . . ?
Cs1 C28 C29 C30 74.37(15) . . . . ?
Cs1 C29 C30 C25 71.47(15) . . . . ?
Cs1 C32 C33 C34 68.67(16) . . . . ?
Cs1 C32 C37 C36 -67.77(16) . . . . ?
Cs1 C33 C34 C35 71.58(16) . . . . ?
Cs1 C34 C35 C36 72.24(16) . . . . ?
Cs1 C35 C36 C37 70.06(16) . . . . ?
Cs1 C36 C37 C32 68.54(16) . . . . ?
Cs1 C39 C40 C41 -68.86(17) . . . . ?
Cs1 C39 C44 C43 70.49(15) . . . . ?
Cs1 C40 C41 C42 -68.47(17) . . . . ?
Cs1 C41 C42 C43 -69.44(17) . . . . ?
Cs1 C42 C43 C44 -71.55(16) . . . . ?
Cs1 C43 C44 C39 -71.83(15) . . . . ?
C25 C26 C27 Cs1 -69.79(15) . . . . ?
C25 C26 C27 C28 0.1(3) . . . . ?
C26 C25 C30 Cs1 66.00(14) . . . . ?
C26 C25 C30 C29 -1.1(2) . . . . ?
C26 C27 C28 Cs1 -73.83(15) . . . . ?
C26 C27 C28 C29 -1.0(3) . . . . ?
C27 C28 C29 Cs1 -73.53(15) . . . . ?
C27 C28 C29 C30 0.8(3) . . . . ?
C28 C29 C30 Cs1 -71.21(15) . . . . ?
C28 C29 C30 C25 0.3(3) . . . . ?
C30 C25 C26 Cs1 -65.23(14) . . . . ?
C30 C25 C26 C27 0.9(2) . . . . ?
C31 C25 C26 Cs1 115.63(16) . . . . ?
C31 C25 C26 C27 -178.21(17) . . . . ?
C31 C25 C30 Cs1 -114.85(16) . . . . ?
C31 C25 C30 C29 178.02(17) . . . . ?
C32 C33 C34 Cs1 -71.11(16) . . . . ?
C32 C33 C34 C35 0.5(3) . . . . ?
C33 C32 C37 Cs1 67.32(15) . . . . ?
C33 C32 C37 C36 -0.5(3) . . . . ?
C33 C34 C35 Cs1 -72.34(16) . . . . ?
C33 C34 C35 C36 -0.1(3) . . . . ?
C34 C35 C36 Cs1 -70.59(16) . . . . ?
C34 C35 C36 C37 -0.5(3) . . . . ?
C35 C36 C37 Cs1 -67.73(16) . . . . ?
C35 C36 C37 C32 0.8(3) . . . . ?
C37 C32 C33 Cs1 -68.87(15) . . . . ?
C37 C32 C33 C34 -0.2(3) . . . . ?
C38 C32 C33 Cs1 112.38(15) . . . . ?
C38 C32 C33 C34 -178.95(17) . . . . ?
C38 C32 C37 Cs1 -113.94(16) . . . . ?
C38 C32 C37 C36 178.29(17) . . . . ?
C39 C40 C41 Cs1 68.40(16) . . . . ?
C39 C40 C41 C42 -0.1(3) . . . . ?
C40 C39 C44 Cs1 -70.89(14) . . . . ?
C40 C39 C44 C43 -0.4(3) . . . . ?
C40 C41 C42 Cs1 69.52(17) . . . . ?
C40 C41 C42 C43 0.1(3) . . . . ?
C41 C42 C43 Cs1 71.29(17) . . . . ?
C41 C42 C43 C44 -0.3(3) . . . . ?
C42 C43 C44 Cs1 72.26(16) . . . . ?
C42 C43 C44 C39 0.4(3) . . . . ?
C44 C39 C40 Cs1 69.08(14) . . . . ?
C44 C39 C40 C41 0.2(3) . . . . ?
C45 C39 C40 Cs1 -112.33(16) . . . . ?
C45 C39 C40 C41 178.81(17) . . . . ?
C45 C39 C44 Cs1 110.52(15) . . . . ?
C45 C39 C44 C43 -178.99(17) . . . . ?

loop_
_exptl_oxdiff_crystal_face_indexfrac_h
_exptl_oxdiff_crystal_face_indexfrac_k
_exptl_oxdiff_crystal_face_indexfrac_l
_exptl_oxdiff_crystal_face_x
_exptl_oxdiff_crystal_face_y
_exptl_oxdiff_crystal_face_z
-9.2476 18.8486 3.4764 0.1525 0.6330 -0.7590
8.3258 15.6414 -15.1104 -0.0369 -0.1596 -0.9865
20.0672 0.7996 -22.8636 -0.2026 -0.8489 -0.4882
20.6116 -6.6125 -20.7528 -0.2309 -0.9654 -0.1208
14.1503 -16.7622 -9.7569 -0.1962 -0.8166 0.5429
-8.3042 -15.6544 15.0909 0.0367 0.1585 0.9867
-18.3469 -5.1291 22.5193 0.1717 0.7208 0.6716
-20.3770 0.4721 22.7448 0.2096 0.8781 0.4300
-19.9237 9.4538 18.9353 0.2326 0.9717 -0.0400
-19.4538 -3.9141 -9.0217 -0.9719 0.2326 -0.0358
6.3280 17.5458 -11.5606 0.0611 -0.0160 -0.9980
18.2430 14.6900 -1.3556 0.7387 -0.1777 -0.6502
-19.8737 -11.7269 -2.3323 -0.8718 0.2093 0.4430
-1.2865 -9.7886 -18.9913 -0.8781 -0.4775 0.0321
4.6144 19.1585 3.3656 0.5705 0.3091 -0.7609
-3.4558 -16.4610 -11.0986 -0.7689 -0.4174 0.4843
-0.0239 -5.3921 -21.5042 -0.8587 -0.4673 -0.2103
26.6119 -7.2495 -8.5116 0.3778 -0.9108 0.1665
27.5591 2.8470 -14.6036 0.3520 -0.8468 -0.3989
-26.8965 -4.3648 15.1393 -0.3375 0.8116 0.4768
-25.9268 8.2992 7.6013 -0.3727 0.8989 -0.2304
19.7877 -4.0943 8.5869 0.8363 -0.3988 0.3762
23.7846 8.0625 0.2348 0.8547 -0.4065 -0.3227
4.3769 0.7590 20.5459 0.8801 0.2608 0.3968
